data_4066878
loop_
_publ_author_name
'Crist\'obal, Crisp\'in'
'Garc\'ia-Rub\'in, Silvia'
'Hern\'andez, Yohar A.'
'L\'opez-Serrano, Joaqu\'in'
'Paneque, Margarita'
'Posadas, Cristina M.'
'Poveda, Manuel L.'
'Rend\'on, Nuria'
'\'Alvarez, Eleuterio'

_publ_section_title
;
 Iridafurans by Coupling of Alkynes and Aldehydes on a TpMe2Ir System.
 Facile Demethoxycarbonylation of a \b-CO2Me Substituent
;
_journal_issue 22
_journal_name_full Organometallics
_journal_page_first 5744
_journal_paper_doi 10.1021/om1006853
_journal_volume 29
_journal_year 2010
_chemical_formula_moiety 'C27 H34 B Ir N6 O4'
_chemical_formula_sum 'C27 H34 B Ir N6 O4'
_chemical_formula_weight 709.61
_chemical_name_systematic
; 
 ? 
;
_space_group_IT_number 61
_symmetry_cell_setting orthorhombic
_symmetry_space_group_name_Hall '-P 2ac 2ab'
_symmetry_space_group_name_H-M 'P b c a'
_atom_sites_solution_hydrogens geom
_atom_sites_solution_primary direct
_atom_sites_solution_secondary difmap
_audit_creation_method SHELXL-97
_cell_angle_alpha 90.00
_cell_angle_beta 90.00
_cell_angle_gamma 90.00
_cell_formula_units_Z 8
_cell_length_a 8.4658(2)
_cell_length_b 19.9508(5)
_cell_length_c 33.6138(9)
_cell_measurement_reflns_used 9456
_cell_measurement_temperature 100(2)
_cell_measurement_theta_max 27.92
_cell_measurement_theta_min 2.68
_cell_volume 5677.4(2)
_computing_cell_refinement 'Bruker (2006). APEX 2. Version 2.1.'
_computing_data_collection 'Bruker (2006). APEX 2. Version 2.1.'
_computing_data_reduction 'Bruker (2006). APEX 2. Version 2.1.'
_computing_molecular_graphics 'XP, SHELXTL v. 6.14 (Bruker, 2003)'
_computing_publication_material 'XCIF, SHELXTL v. 6.14 (Bruker, 2003)'
_computing_structure_refinement 'XL, SHELXTL v. 6.14 (Bruker, 2003)'
_computing_structure_solution 'Bruker (2006). APEX 2. Version 2.1.'
_diffrn_ambient_temperature 100(2)
_diffrn_detector_area_resol_mean 8.26
_diffrn_measured_fraction_theta_full 0.988
_diffrn_measured_fraction_theta_max 0.988
_diffrn_measurement_device_type
;
 Bruker-Nonius X8kappa APEX II CCD area detector'
;
_diffrn_measurement_method 'phi and omega scans with narrow frames'
_diffrn_radiation_monochromator graphite
_diffrn_radiation_source 'fine-focus sealed tube'
_diffrn_radiation_type MoK\a
_diffrn_radiation_wavelength 0.71073
_diffrn_reflns_av_R_equivalents 0.0740
_diffrn_reflns_av_sigmaI/netI 0.0517
_diffrn_reflns_limit_h_max 12
_diffrn_reflns_limit_h_min -12
_diffrn_reflns_limit_k_max 28
_diffrn_reflns_limit_k_min -17
_diffrn_reflns_limit_l_max 46
_diffrn_reflns_limit_l_min -47
_diffrn_reflns_number 63306
_diffrn_reflns_theta_full 30.64
_diffrn_reflns_theta_max 30.64
_diffrn_reflns_theta_min 3.17
_diffrn_standards_decay_% 0
_exptl_absorpt_coefficient_mu 4.747
_exptl_absorpt_correction_T_max 0.5362
_exptl_absorpt_correction_T_min 0.4503
_exptl_absorpt_correction_type multi-scan
_exptl_absorpt_process_details
; 
 SADABS v. 2.03: Area-Detector Absorption Correction.
 (1997-2001) Bruker-AXS within SAINT+ package, v. 6.04
;
_exptl_crystal_colour brown
_exptl_crystal_density_diffrn 1.660
_exptl_crystal_density_method 'not measured'
_exptl_crystal_description plate
_exptl_crystal_F_000 2816
_exptl_crystal_size_max 0.20
_exptl_crystal_size_mid 0.19
_exptl_crystal_size_min 0.15
_refine_diff_density_max 2.841
_refine_diff_density_min -1.581
_refine_diff_density_rms 0.177
_refine_ls_extinction_method none
_refine_ls_goodness_of_fit_ref 1.051
_refine_ls_hydrogen_treatment mixed
_refine_ls_matrix_type full
_refine_ls_number_parameters 356
_refine_ls_number_reflns 8668
_refine_ls_number_restraints 0
_refine_ls_restrained_S_all 1.051
_refine_ls_R_factor_all 0.0614
_refine_ls_R_factor_gt 0.0360
_refine_ls_shift/su_max 0.003
_refine_ls_shift/su_mean 0.000
_refine_ls_structure_factor_coef Fsqd
_refine_ls_weighting_details 'calc w=1/[\s^2^(Fo^2^)+(0.0384P)^2^+6.2932P] where P=(Fo^2^+2Fc^2^)/3'
_refine_ls_weighting_scheme calc
_refine_ls_wR_factor_gt 0.0808
_refine_ls_wR_factor_ref 0.0897
_reflns_number_gt 6153
_reflns_number_total 8668
_reflns_threshold_expression >2sigma(I)
_cod_data_source_file om1006853_si_001.cif
_cod_data_source_block 2a
_cod_depositor_comments
;
The following automatic conversions were performed:

'_symmetry_cell_setting' value 'Orthorhombic' changed to
'orthorhombic' according to
/home/saulius/struct/CIF-dictionaries/cif_core.dic dictionary named
'cif_core.dic' version 2.4.1 from 2010-06-29.

Automatic conversion script
Id: cif_fix_values 1715 2011-07-08 13:25:40Z adriana 
;
_cod_original_sg_symbol_H-M Pbca
_cod_database_code 4066878

loop_
_symmetry_equiv_pos_as_xyz
'x, y, z'
'-x+1/2, -y, z+1/2'
'-x, y+1/2, -z+1/2'
'x+1/2, -y+1/2, -z'
'-x, -y, -z'
'x-1/2, y, -z-1/2'
'x, -y-1/2, z-1/2'
'-x-1/2, y-1/2, z'

loop_
_atom_site_label
_atom_site_type_symbol
_atom_site_fract_x
_atom_site_fract_y
_atom_site_fract_z
_atom_site_U_iso_or_equiv
_atom_site_adp_type
_atom_site_occupancy
_atom_site_symmetry_multiplicity
_atom_site_calc_flag
_atom_site_refinement_flags
Ir1 Ir 0.377163(16) 0.993083(7) 0.356261(4) 0.01414(5) Uani 1 1 d .
H1IR H 0.263(5) 1.031(2) 0.3300(12) 0.021(11) Uiso 1 1 d .
O1 O 0.2306(3) 1.02415(14) 0.40182(8) 0.0174(5) Uani 1 1 d .
O2 O 0.6103(3) 1.16996(15) 0.33549(10) 0.0307(7) Uani 1 1 d .
O3 O 0.7361(3) 1.07920(15) 0.35856(9) 0.0272(7) Uani 1 1 d .
O4 O -0.1328(3) 1.18631(14) 0.53484(9) 0.0248(6) Uani 1 1 d .
N1 N 0.5354(3) 0.93782(16) 0.39523(9) 0.0172(6) Uani 1 1 d .
N2 N 0.5781(3) 0.87398(17) 0.38410(9) 0.0164(6) Uani 1 1 d .
N3 N 0.2584(3) 0.90057(17) 0.34800(9) 0.0156(6) Uani 1 1 d .
N4 N 0.3462(3) 0.84365(16) 0.34145(9) 0.0145(6) Uani 1 1 d .
N5 N 0.5173(3) 0.96317(17) 0.31027(9) 0.0172(6) Uani 1 1 d .
N6 N 0.5788(3) 0.90016(17) 0.31077(9) 0.0168(6) Uani 1 1 d .
C1 C 0.6010(4) 0.9491(2) 0.43089(11) 0.0210(8) Uani 1 1 d .
C2 C 0.6852(5) 0.8927(2) 0.44267(12) 0.0240(9) Uani 1 1 d .
H2 H 0.7430 0.8875 0.4667 0.029 Uiso 1 1 d R
C3 C 0.6690(4) 0.8461(2) 0.41289(11) 0.0195(8) Uani 1 1 d .
C4 C 0.5860(5) 1.0144(2) 0.45232(14) 0.0296(10) Uani 1 1 d .
H4A H 0.6397 1.0496 0.4371 0.044 Uiso 1 1 d R
H4B H 0.6344 1.0107 0.4787 0.044 Uiso 1 1 d R
H4C H 0.4740 1.0259 0.4552 0.044 Uiso 1 1 d R
C5 C 0.7332(5) 0.7764(2) 0.40992(13) 0.0305(10) Uani 1 1 d .
H5A H 0.6495 0.7441 0.4162 0.046 Uiso 1 1 d R
H5B H 0.8204 0.7709 0.4288 0.046 Uiso 1 1 d R
H5C H 0.7717 0.7684 0.3828 0.046 Uiso 1 1 d R
C6 C 0.1054(4) 0.8827(2) 0.34657(11) 0.0172(7) Uani 1 1 d .
C7 C 0.0949(4) 0.8139(2) 0.33916(12) 0.0205(8) Uani 1 1 d .
H7 H 0.0011 0.7881 0.3369 0.025 Uiso 1 1 d R
C8 C 0.2484(4) 0.7909(2) 0.33579(11) 0.0183(8) Uani 1 1 d .
C9 C -0.0240(4) 0.9329(2) 0.35121(12) 0.0226(8) Uani 1 1 d .
H9A H -0.0032 0.9607 0.3746 0.034 Uiso 1 1 d R
H9B H -0.1250 0.9096 0.3546 0.034 Uiso 1 1 d R
H9C H -0.0286 0.9613 0.3275 0.034 Uiso 1 1 d R
C10 C 0.3071(5) 0.7223(2) 0.32568(13) 0.0247(9) Uani 1 1 d .
H10A H 0.3816 0.7252 0.3034 0.037 Uiso 1 1 d R
H10B H 0.2177 0.6938 0.3181 0.037 Uiso 1 1 d R
H10C H 0.3604 0.7029 0.3489 0.037 Uiso 1 1 d R
C11 C 0.5611(5) 0.9929(2) 0.27614(12) 0.0242(9) Uani 1 1 d .
C12 C 0.6574(4) 0.9480(2) 0.25487(12) 0.0246(10) Uani 1 1 d .
H12 H 0.7076 0.9561 0.2301 0.030 Uiso 1 1 d R
C13 C 0.6647(4) 0.8900(2) 0.27705(12) 0.0229(9) Uani 1 1 d .
C14 C 0.5077(6) 1.0611(2) 0.26370(13) 0.0347(11) Uani 1 1 d .
H14A H 0.4032 1.0702 0.2750 0.052 Uiso 1 1 d R
H14B H 0.5016 1.0632 0.2346 0.052 Uiso 1 1 d R
H14C H 0.5831 1.0947 0.2733 0.052 Uiso 1 1 d R
C15 C 0.7461(5) 0.8254(2) 0.26747(12) 0.0308(10) Uani 1 1 d .
H15A H 0.8122 0.8119 0.2900 0.046 Uiso 1 1 d R
H15B H 0.8125 0.8314 0.2438 0.046 Uiso 1 1 d R
H15C H 0.6670 0.7906 0.2623 0.046 Uiso 1 1 d R
C16 C 0.2497(4) 1.08548(19) 0.41192(11) 0.0171(7) Uani 1 1 d .
C17 C 0.3757(4) 1.12120(19) 0.39401(11) 0.0193(7) Uani 1 1 d .
H17 H 0.3988 1.1668 0.3997 0.023 Uiso 1 1 d R
C18 C 0.4615(4) 1.0830(2) 0.36751(11) 0.0171(8) Uani 1 1 d .
C19 C 0.6073(4) 1.1163(2) 0.35185(12) 0.0205(8) Uani 1 1 d .
C20 C 0.8834(5) 1.1111(2) 0.34750(16) 0.0345(11) Uani 1 1 d .
H20A H 0.8793 1.1241 0.3194 0.052 Uiso 1 1 d R
H20B H 0.9709 1.0797 0.3517 0.052 Uiso 1 1 d R
H20C H 0.8995 1.1511 0.3639 0.052 Uiso 1 1 d R
C21 C 0.1446(4) 1.1120(2) 0.44297(11) 0.0179(8) Uani 1 1 d .
C22 C 0.0307(4) 1.0708(2) 0.46047(12) 0.0213(8) Uani 1 1 d .
H22 H 0.0180 1.0261 0.4512 0.026 Uiso 1 1 d R
C23 C -0.0646(5) 1.0943(2) 0.49131(12) 0.0228(9) Uani 1 1 d .
H23 H -0.1396 1.0654 0.5035 0.027 Uiso 1 1 d R
C24 C -0.0494(5) 1.1597(2) 0.50410(11) 0.0198(8) Uani 1 1 d .
C25 C 0.0592(5) 1.2025(2) 0.48622(12) 0.0211(8) Uani 1 1 d .
H25 H 0.0668 1.2479 0.4946 0.025 Uiso 1 1 d R
C26 C 0.1571(4) 1.1785(2) 0.45592(12) 0.0215(8) Uani 1 1 d .
H26 H 0.2326 1.2075 0.4440 0.026 Uiso 1 1 d R
C27 C -0.2438(5) 1.1428(2) 0.55517(14) 0.0295(10) Uani 1 1 d .
H27A H -0.3224 1.1263 0.5361 0.044 Uiso 1 1 d R
H27B H -0.2969 1.1679 0.5763 0.044 Uiso 1 1 d R
H27C H -0.1870 1.1047 0.5668 0.044 Uiso 1 1 d R
B1 B 0.5276(5) 0.8488(2) 0.34252(13) 0.0164(8) Uani 1 1 d .
H1 H 0.5762 0.8041 0.3369 0.020 Uiso 1 1 d R

loop_
_atom_site_aniso_label
_atom_site_aniso_U_11
_atom_site_aniso_U_22
_atom_site_aniso_U_33
_atom_site_aniso_U_23
_atom_site_aniso_U_13
_atom_site_aniso_U_12
Ir1 0.01516(7) 0.01542(8) 0.01183(7) -0.00101(5) -0.00039(5) -0.00335(5)
O1 0.0199(12) 0.0180(14) 0.0142(13) -0.0035(11) 0.0006(10) -0.0016(10)
O2 0.0265(15) 0.0183(16) 0.047(2) 0.0061(14) 0.0106(14) 0.0001(12)
O3 0.0201(14) 0.0247(17) 0.0368(18) 0.0023(14) 0.0008(12) -0.0025(11)
O4 0.0307(15) 0.0222(15) 0.0215(15) -0.0006(12) 0.0115(12) 0.0025(12)
N1 0.0164(15) 0.0232(18) 0.0121(15) -0.0026(13) -0.0005(11) -0.0034(12)
N2 0.0141(14) 0.0232(18) 0.0119(15) 0.0009(13) -0.0025(11) 0.0000(11)
N3 0.0154(14) 0.0212(17) 0.0104(15) -0.0013(12) -0.0006(11) 0.0004(12)
N4 0.0155(14) 0.0160(16) 0.0121(14) -0.0003(12) 0.0009(11) -0.0029(11)
N5 0.0204(15) 0.0197(18) 0.0116(15) -0.0001(13) 0.0023(11) -0.0057(12)
N6 0.0147(14) 0.0242(19) 0.0115(15) -0.0012(13) -0.0015(11) -0.0008(12)
C1 0.0188(18) 0.031(2) 0.0133(17) -0.0001(16) -0.0009(14) -0.0050(15)
C2 0.025(2) 0.034(3) 0.0137(19) -0.0021(17) -0.0061(15) 0.0006(17)
C3 0.0162(16) 0.031(2) 0.0114(18) 0.0023(16) -0.0019(13) 0.0016(15)
C4 0.036(2) 0.031(3) 0.021(2) -0.0025(19) -0.0068(17) -0.0029(18)
C5 0.031(2) 0.040(3) 0.020(2) -0.003(2) -0.0042(17) 0.0108(19)
C6 0.0169(17) 0.022(2) 0.0125(17) 0.0005(14) -0.0007(13) -0.0023(14)
C7 0.0161(18) 0.022(2) 0.024(2) -0.0009(16) 0.0010(14) -0.0049(14)
C8 0.0211(18) 0.020(2) 0.0139(18) 0.0010(15) -0.0006(14) -0.0034(14)
C9 0.0168(17) 0.024(2) 0.027(2) -0.0047(17) -0.0017(15) -0.0012(15)
C10 0.026(2) 0.020(2) 0.028(2) 0.0006(18) 0.0009(17) 0.0009(16)
C11 0.0260(19) 0.030(2) 0.016(2) 0.0005(17) -0.0014(15) -0.0111(16)
C12 0.022(2) 0.040(3) 0.0121(18) -0.0003(17) 0.0028(14) -0.0080(16)
C13 0.0160(17) 0.037(3) 0.0155(19) -0.0027(17) 0.0016(14) -0.0040(15)
C14 0.053(3) 0.032(3) 0.019(2) 0.0080(19) 0.002(2) -0.008(2)
C15 0.027(2) 0.048(3) 0.017(2) -0.0074(19) 0.0008(16) 0.0113(19)
C16 0.0183(17) 0.018(2) 0.0149(19) -0.0013(15) 0.0001(14) -0.0022(13)
C17 0.0204(17) 0.0178(19) 0.0197(18) 0.0009(14) 0.0008(15) -0.0051(15)
C18 0.0188(17) 0.023(2) 0.0100(16) 0.0014(14) -0.0031(13) -0.0069(14)
C19 0.0204(18) 0.020(2) 0.021(2) -0.0035(15) 0.0014(15) -0.0037(14)
C20 0.0189(19) 0.029(3) 0.055(3) -0.006(2) 0.012(2) -0.0056(18)
C21 0.0173(18) 0.023(2) 0.0131(17) -0.0005(14) -0.0008(13) -0.0010(14)
C22 0.0241(19) 0.019(2) 0.020(2) -0.0041(16) 0.0020(15) -0.0054(15)
C23 0.0208(18) 0.030(2) 0.018(2) -0.0012(17) 0.0035(15) -0.0067(16)
C24 0.0206(17) 0.022(2) 0.017(2) 0.0004(16) 0.0019(14) 0.0063(15)
C25 0.028(2) 0.015(2) 0.020(2) -0.0002(16) 0.0013(16) 0.0036(15)
C26 0.0215(19) 0.019(2) 0.024(2) -0.0010(16) 0.0040(15) -0.0025(14)
C27 0.035(2) 0.022(2) 0.032(2) 0.0040(19) 0.0166(19) 0.0024(17)
B1 0.0145(18) 0.019(2) 0.015(2) -0.0019(16) -0.0014(15) 0.0002(15)

loop_
_atom_type_symbol
_atom_type_description
_atom_type_scat_dispersion_real
_atom_type_scat_dispersion_imag
_atom_type_scat_source
C C 0.0033 0.0016 'International Tables Vol C Tables 4.2.6.8 and 6.1.1.4'
H H 0.0000 0.0000 'International Tables Vol C Tables 4.2.6.8 and 6.1.1.4'
B B 0.0013 0.0007 'International Tables Vol C Tables 4.2.6.8 and 6.1.1.4'
N N 0.0061 0.0033 'International Tables Vol C Tables 4.2.6.8 and 6.1.1.4'
O O 0.0106 0.0060 'International Tables Vol C Tables 4.2.6.8 and 6.1.1.4'
Ir Ir -1.4442 7.9887 'International Tables Vol C Tables 4.2.6.8 and 6.1.1.4'

loop_
_geom_angle_atom_site_label_1
_geom_angle_atom_site_label_2
_geom_angle_atom_site_label_3
_geom_angle
C18 Ir1 N5 101.62(14)
C18 Ir1 O1 78.58(13)
N5 Ir1 O1 178.49(11)
C18 Ir1 N3 172.35(14)
N5 Ir1 N3 85.51(12)
O1 Ir1 N3 94.22(11)
C18 Ir1 N1 97.07(14)
N5 Ir1 N1 87.13(12)
O1 Ir1 N1 94.34(11)
N3 Ir1 N1 85.97(12)
C18 Ir1 H1IR 83.8(16)
N5 Ir1 H1IR 94.4(15)
O1 Ir1 H1IR 84.1(16)
N3 Ir1 H1IR 93.0(16)
N1 Ir1 H1IR 178.1(16)
C16 O1 Ir1 114.1(2)
C19 O3 C20 114.5(3)
C24 O4 C27 117.4(3)
C1 N1 N2 106.8(3)
C1 N1 Ir1 135.2(3)
N2 N1 Ir1 117.9(2)
C3 N2 N1 109.5(3)
C3 N2 B1 132.0(3)
N1 N2 B1 118.3(3)
C6 N3 N4 107.2(3)
C6 N3 Ir1 133.8(3)
N4 N3 Ir1 118.9(2)
C8 N4 N3 109.6(3)
C8 N4 B1 131.7(3)
N3 N4 B1 118.7(3)
C11 N5 N6 108.3(3)
C11 N5 Ir1 132.7(3)
N6 N5 Ir1 118.9(2)
N5 N6 C13 109.3(3)
N5 N6 B1 121.0(3)
C13 N6 B1 128.9(4)
N1 C1 C2 109.4(4)
N1 C1 C4 122.8(4)
C2 C1 C4 127.7(4)
C3 C2 C1 106.8(4)
C3 C2 H2 126.6
C1 C2 H2 126.6
N2 C3 C2 107.4(4)
N2 C3 C5 122.6(4)
C2 C3 C5 129.9(4)
C1 C4 H4A 109.5
C1 C4 H4B 109.5
H4A C4 H4B 109.5
C1 C4 H4C 109.5
H4A C4 H4C 109.5
H4B C4 H4C 109.5
C3 C5 H5A 109.5
C3 C5 H5B 109.5
H5A C5 H5B 109.5
C3 C5 H5C 109.5
H5A C5 H5C 109.5
H5B C5 H5C 109.5
N3 C6 C7 109.1(3)
N3 C6 C9 121.7(4)
C7 C6 C9 129.1(3)
C8 C7 C6 106.3(3)
C8 C7 H7 126.8
C6 C7 H7 126.8
N4 C8 C7 107.8(3)
N4 C8 C10 122.8(4)
C7 C8 C10 129.4(4)
C6 C9 H9A 109.5
C6 C9 H9B 109.5
H9A C9 H9B 109.5
C6 C9 H9C 109.5
H9A C9 H9C 109.5
H9B C9 H9C 109.5
C8 C10 H10A 109.4
C8 C10 H10B 109.5
H10A C10 H10B 109.5
C8 C10 H10C 109.5
H10A C10 H10C 109.5
H10B C10 H10C 109.5
N5 C11 C12 108.2(4)
N5 C11 C14 123.9(4)
C12 C11 C14 127.8(4)
C13 C12 C11 106.6(4)
C13 C12 H12 126.7
C11 C12 H12 126.7
N6 C13 C12 107.6(4)
N6 C13 C15 123.5(4)
C12 C13 C15 128.9(4)
C11 C14 H14A 109.5
C11 C14 H14B 109.5
H14A C14 H14B 109.5
C11 C14 H14C 109.5
H14A C14 H14C 109.5
H14B C14 H14C 109.5
C13 C15 H15A 109.5
C13 C15 H15B 109.5
H15A C15 H15B 109.5
C13 C15 H15C 109.5
H15A C15 H15C 109.5
H15B C15 H15C 109.5
O1 C16 C17 117.6(3)
O1 C16 C21 117.1(3)
C17 C16 C21 125.2(3)
C18 C17 C16 113.2(3)
C18 C17 H17 123.4
C16 C17 H17 123.4
C17 C18 C19 114.6(3)
C17 C18 Ir1 115.9(3)
C19 C18 Ir1 129.5(3)
O2 C19 O3 123.5(4)
O2 C19 C18 124.9(4)
O3 C19 C18 111.6(3)
O3 C20 H20A 109.5
O3 C20 H20B 109.5
H20A C20 H20B 109.5
O3 C20 H20C 109.5
H20A C20 H20C 109.5
H20B C20 H20C 109.5
C22 C21 C26 118.6(3)
C22 C21 C16 120.3(4)
C26 C21 C16 121.1(3)
C23 C22 C21 121.0(4)
C23 C22 H22 119.5
C21 C22 H22 119.5
C24 C23 C22 119.7(4)
C24 C23 H23 120.2
C22 C23 H23 120.2
O4 C24 C23 123.9(4)
O4 C24 C25 115.5(4)
C23 C24 C25 120.5(4)
C24 C25 C26 119.8(4)
C24 C25 H25 120.1
C26 C25 H25 120.1
C25 C26 C21 120.4(4)
C25 C26 H26 119.8
C21 C26 H26 119.8
O4 C27 H27A 109.4
O4 C27 H27B 109.5
H27A C27 H27B 109.5
O4 C27 H27C 109.5
H27A C27 H27C 109.5
H27B C27 H27C 109.5
N4 B1 N6 108.0(3)
N4 B1 N2 108.6(3)
N6 B1 N2 109.4(3)
N4 B1 H1 110.3
N6 B1 H1 110.3
N2 B1 H1 110.3

loop_
_geom_bond_atom_site_label_1
_geom_bond_atom_site_label_2
_geom_bond_distance
Ir1 C18 1.968(4)
Ir1 N5 2.038(3)
Ir1 O1 2.066(3)
Ir1 N3 2.120(3)
Ir1 N1 2.174(3)
Ir1 H1IR 1.51(4)
O1 C16 1.280(4)
O2 C19 1.204(5)
O3 C19 1.337(5)
O3 C20 1.448(5)
O4 C24 1.359(5)
O4 C27 1.451(5)
N1 C1 1.340(5)
N1 N2 1.376(4)
N2 C3 1.355(5)
N2 B1 1.546(5)
N3 C6 1.345(4)
N3 N4 1.375(4)
N4 C8 1.352(5)
N4 B1 1.540(5)
N5 C11 1.344(5)
N5 N6 1.361(5)
N6 C13 1.362(5)
N6 B1 1.542(5)
C1 C2 1.388(6)
C1 C4 1.496(6)
C2 C3 1.373(6)
C2 H2 0.9500
C3 C5 1.498(6)
C4 H4A 0.9800
C4 H4B 0.9800
C4 H4C 0.9800
C5 H5A 0.9800
C5 H5B 0.9800
C5 H5C 0.9800
C6 C7 1.398(6)
C6 C9 1.492(5)
C7 C8 1.383(5)
C7 H7 0.9500
C8 C10 1.496(6)
C9 H9A 0.9800
C9 H9B 0.9800
C9 H9C 0.9800
C10 H10A 0.9800
C10 H10B 0.9800
C10 H10C 0.9800
C11 C12 1.407(6)
C11 C14 1.493(6)
C12 C13 1.378(6)
C12 H12 0.9500
C13 C15 1.498(6)
C14 H14A 0.9800
C14 H14B 0.9800
C14 H14C 0.9800
C15 H15A 0.9800
C15 H15B 0.9800
C15 H15C 0.9800
C16 C17 1.417(5)
C16 C21 1.470(5)
C17 C18 1.379(5)
C17 H17 0.9500
C18 C19 1.497(5)
C20 H20A 0.9800
C20 H20B 0.9800
C20 H20C 0.9800
C21 C22 1.397(5)
C21 C26 1.400(5)
C22 C23 1.394(5)
C22 H22 0.9500
C23 C24 1.380(6)
C23 H23 0.9500
C24 C25 1.391(6)
C25 C26 1.398(5)
C25 H25 0.9500
C26 H26 0.9500
C27 H27A 0.9800
C27 H27B 0.9800
C27 H27C 0.9800
B1 H1 1.0000

loop_
_geom_torsion_atom_site_label_1
_geom_torsion_atom_site_label_2
_geom_torsion_atom_site_label_3
_geom_torsion_atom_site_label_4
_geom_torsion
C18 Ir1 O1 C16 7.4(3)
N3 Ir1 O1 C16 -170.0(3)
N1 Ir1 O1 C16 103.7(3)
C18 Ir1 N1 C1 36.5(4)
N5 Ir1 N1 C1 137.9(4)
O1 Ir1 N1 C1 -42.5(4)
N3 Ir1 N1 C1 -136.4(4)
C18 Ir1 N1 N2 -147.9(3)
N5 Ir1 N1 N2 -46.6(2)
O1 Ir1 N1 N2 133.1(2)
N3 Ir1 N1 N2 39.1(2)
C1 N1 N2 C3 0.2(4)
Ir1 N1 N2 C3 -176.5(2)
C1 N1 N2 B1 -176.1(3)
Ir1 N1 N2 B1 7.2(4)
N5 Ir1 N3 C6 -135.2(3)
O1 Ir1 N3 C6 43.3(3)
N1 Ir1 N3 C6 137.4(3)
N5 Ir1 N3 N4 42.8(3)
O1 Ir1 N3 N4 -138.7(2)
N1 Ir1 N3 N4 -44.6(2)
C6 N3 N4 C8 0.3(4)
Ir1 N3 N4 C8 -178.2(2)
C6 N3 N4 B1 -178.4(3)
Ir1 N3 N4 B1 3.1(4)
C18 Ir1 N5 C11 -48.6(4)
N3 Ir1 N5 C11 128.6(4)
N1 Ir1 N5 C11 -145.2(4)
C18 Ir1 N5 N6 134.8(3)
N3 Ir1 N5 N6 -48.0(3)
N1 Ir1 N5 N6 38.1(3)
C11 N5 N6 C13 1.0(4)
Ir1 N5 N6 C13 178.4(2)
C11 N5 N6 B1 -169.7(3)
Ir1 N5 N6 B1 7.7(4)
N2 N1 C1 C2 -0.1(4)
Ir1 N1 C1 C2 175.8(3)
N2 N1 C1 C4 177.8(3)
Ir1 N1 C1 C4 -6.3(6)
N1 C1 C2 C3 -0.1(5)
C4 C1 C2 C3 -177.8(4)
N1 N2 C3 C2 -0.3(4)
B1 N2 C3 C2 175.4(4)
N1 N2 C3 C5 179.3(3)
B1 N2 C3 C5 -5.0(6)
C1 C2 C3 N2 0.3(5)
C1 C2 C3 C5 -179.3(4)
N4 N3 C6 C7 0.1(4)
Ir1 N3 C6 C7 178.3(3)
N4 N3 C6 C9 -178.0(3)
Ir1 N3 C6 C9 0.2(6)
N3 C6 C7 C8 -0.5(4)
C9 C6 C7 C8 177.5(4)
N3 N4 C8 C7 -0.7(4)
B1 N4 C8 C7 177.9(4)
N3 N4 C8 C10 176.5(3)
B1 N4 C8 C10 -5.0(6)
C6 C7 C8 N4 0.7(4)
C6 C7 C8 C10 -176.2(4)
N6 N5 C11 C12 -1.8(4)
Ir1 N5 C11 C12 -178.7(3)
N6 N5 C11 C14 176.0(4)
Ir1 N5 C11 C14 -0.9(6)
N5 C11 C12 C13 1.9(5)
C14 C11 C12 C13 -175.8(4)
N5 N6 C13 C12 0.1(4)
B1 N6 C13 C12 169.9(3)
N5 N6 C13 C15 -178.6(3)
B1 N6 C13 C15 -8.9(6)
C11 C12 C13 N6 -1.2(4)
C11 C12 C13 C15 177.5(4)
Ir1 O1 C16 C17 -6.1(4)
Ir1 O1 C16 C21 177.4(2)
O1 C16 C17 C18 0.0(5)
C21 C16 C17 C18 176.2(4)
C16 C17 C18 C19 -172.7(3)
C16 C17 C18 Ir1 6.5(4)
N5 Ir1 C18 C17 171.1(3)
O1 Ir1 C18 C17 -7.4(3)
N1 Ir1 C18 C17 -100.4(3)
N5 Ir1 C18 C19 -9.8(4)
O1 Ir1 C18 C19 171.8(4)
N1 Ir1 C18 C19 78.7(3)
C20 O3 C19 O2 4.9(6)
C20 O3 C19 C18 -174.6(3)
C17 C18 C19 O2 -55.4(6)
Ir1 C18 C19 O2 125.4(4)
C17 C18 C19 O3 124.0(4)
Ir1 C18 C19 O3 -55.1(5)
O1 C16 C21 C22 0.6(5)
C17 C16 C21 C22 -175.7(4)
O1 C16 C21 C26 179.9(3)
C17 C16 C21 C26 3.7(6)
C26 C21 C22 C23 -2.6(6)
C16 C21 C22 C23 176.8(4)
C21 C22 C23 C24 1.8(6)
C27 O4 C24 C23 0.1(6)
C27 O4 C24 C25 -178.1(4)
C22 C23 C24 O4 -177.5(4)
C22 C23 C24 C25 0.6(6)
O4 C24 C25 C26 176.2(3)
C23 C24 C25 C26 -2.0(6)
C24 C25 C26 C21 1.1(6)
C22 C21 C26 C25 1.1(6)
C16 C21 C26 C25 -178.3(4)
C8 N4 B1 N6 123.0(4)
N3 N4 B1 N6 -58.6(4)
C8 N4 B1 N2 -118.5(4)
N3 N4 B1 N2 59.9(4)
N5 N6 B1 N4 54.0(4)
C13 N6 B1 N4 -114.7(4)
N5 N6 B1 N2 -64.0(4)
C13 N6 B1 N2 127.3(4)
C3 N2 B1 N4 119.1(4)
N1 N2 B1 N4 -65.6(4)
C3 N2 B1 N6 -123.3(4)
N1 N2 B1 N6 52.0(4)
